data_2014509
loop_
_publ_author_name
'Walfort, Bernhard'
'Yousef, Rushdi I.'
'R\"uffer, Tobias'
'Steinborn, Dirk'

_publ_section_title Dibromotetra-\m~3~-methoxo-di-\m~2~-methoxo-hexakis(tetrahydrofuran-<i>d</i>~8~)tetramagnesium
_journal_issue 10
_journal_name_full 'Acta Crystallographica Section C'
_journal_page_first m482
_journal_page_last m483
_journal_paper_doi 10.1107/S010827010401933X
_journal_volume 60
_journal_year 2004
_chemical_formula_iupac '[Mg4 Br2 (C H3 O)6 (C4 D8 O1)6]'
_chemical_formula_moiety 'C30 H18 Br2 D48 Mg4 O12'
_chemical_formula_sum 'C30 H18 Br2 D48 Mg4 O12'
_chemical_formula_weight 924.18
_chemical_name_systematic
;
Dibromotetra-\m~2~-methoxo-di-\m~3~-methoxo-hexakis(tetrahydrofuran-d~8~-
\kO)tetramagnesium
;
_space_group_IT_number 14
_symmetry_cell_setting monoclinic
_symmetry_space_group_name_Hall '-P 2ybc'
_symmetry_space_group_name_H-M 'P 1 21/c 1'
_atom_sites_solution_hydrogens geom
_atom_sites_solution_primary direct
_atom_sites_solution_secondary difmap
_cell_angle_alpha 90.00
_cell_angle_beta 97.4570(10)
_cell_angle_gamma 90.00
_cell_formula_units_Z 2
_cell_length_a 8.4836(4)
_cell_length_b 18.9094(9)
_cell_length_c 12.8907(6)
_cell_measurement_reflns_used 8574
_cell_measurement_temperature 173(2)
_cell_measurement_theta_max 28.27
_cell_measurement_theta_min 2.42
_cell_volume 2050.43(17)
_computing_cell_refinement 'SAINT (Bruker, 2000)'
_computing_data_collection 'SMART (Bruker, 2000)'
_computing_data_reduction SAINT
_computing_molecular_graphics 'DIAMOND (Brandenburg, 1999)'
_computing_publication_material SHELXL97
_computing_structure_refinement 'SHELXL97 (Sheldrick, 1997)'
_computing_structure_solution 'SHELXS97 (Sheldrick, 1997)'
_diffrn_ambient_temperature 173(2)
_diffrn_measured_fraction_theta_full 0.999
_diffrn_measured_fraction_theta_max 0.999
_diffrn_measurement_device_type 'Bruker SMART CCD area-detector'
_diffrn_measurement_method \w
_diffrn_radiation_monochromator graphite
_diffrn_radiation_source 'fine-focus sealed tube'
_diffrn_radiation_type MoK\a
_diffrn_radiation_wavelength 0.71073
_diffrn_reflns_av_R_equivalents 0.0345
_diffrn_reflns_av_sigmaI/netI 0.0301
_diffrn_reflns_limit_h_max 11
_diffrn_reflns_limit_h_min -11
_diffrn_reflns_limit_k_max 25
_diffrn_reflns_limit_k_min 0
_diffrn_reflns_limit_l_max 17
_diffrn_reflns_limit_l_min 0
_diffrn_reflns_number 17714
_diffrn_reflns_theta_full 28.27
_diffrn_reflns_theta_max 28.27
_diffrn_reflns_theta_min 1.92
_exptl_absorpt_coefficient_mu 2.091
_exptl_absorpt_correction_T_max 0.658
_exptl_absorpt_correction_T_min 0.476
_exptl_absorpt_correction_type multi-scan
_exptl_absorpt_process_details '(SADABS; Sheldrick, 2001)'
_exptl_crystal_colour colourless
_exptl_crystal_density_diffrn 1.497
_exptl_crystal_density_meas ?
_exptl_crystal_density_method 'not measured'
_exptl_crystal_description block
_exptl_crystal_F_000 920
_exptl_crystal_size_max 0.4
_exptl_crystal_size_mid 0.3
_exptl_crystal_size_min 0.2
_refine_diff_density_max 0.916
_refine_diff_density_min -0.359
_refine_ls_extinction_method none
_refine_ls_goodness_of_fit_ref 1.029
_refine_ls_hydrogen_treatment constr
_refine_ls_matrix_type full
_refine_ls_number_parameters 230
_refine_ls_number_reflns 5081
_refine_ls_number_restraints 32
_refine_ls_restrained_S_all 1.027
_refine_ls_R_factor_all 0.0513
_refine_ls_R_factor_gt 0.0368
_refine_ls_shift/su_max 0.042
_refine_ls_shift/su_mean 0.001
_refine_ls_structure_factor_coef Fsqd
_refine_ls_weighting_details 'calc w = 1/[\s^2^(Fo^2^)+(0.0394P)^2^+1.3532P] where P=(Fo^2^+2Fc^2^)/3'
_refine_ls_weighting_scheme calc
_refine_ls_wR_factor_gt 0.0914
_refine_ls_wR_factor_ref 0.0990
_reflns_number_gt 4061
_reflns_number_total 5081
_reflns_threshold_expression I>2\s(I)
_cod_data_source_file jz1633.cif
_cod_data_source_block I
_cod_depositor_comments
;
The following automatic conversions were performed:

'_exptl_crystal_density_meas' value 'not measured' was changed to '?'
- the value is perceived as not measured.

Automatic conversion script
Id: cif_fix_values 3008 2015-01-20 13:52:24Z robertas 
;
_cod_original_sg_symbol_H-M 'P 21/c'
_cod_database_code 2014509
_cod_database_fobs_code 2014509

loop_
_symmetry_equiv_pos_as_xyz
'x, y, z'
'-x, y+1/2, -z+1/2'
'-x, -y, -z'
'x, -y+1/2, z+1/2'

loop_
_atom_site_label
_atom_site_fract_x
_atom_site_fract_y
_atom_site_fract_z
_atom_site_U_iso_or_equiv
_atom_site_adp_type
_atom_site_calc_flag
_atom_site_refinement_flags
_atom_site_occupancy
_atom_site_disorder_assembly
_atom_site_disorder_group
_atom_site_type_symbol
Br1 0.27721(3) 0.405228(15) 0.68375(2) 0.04558(10) Uani d . 1 . . Br
Mg2 0.45363(8) 0.57885(4) 0.95620(5) 0.02374(15) Uani d . 1 . . Mg
Mg1 0.50196(8) 0.45599(4) 0.81074(5) 0.02684(16) Uani d . 1 . . Mg
O1 0.5342(2) 0.55901(8) 0.81879(11) 0.0325(3) Uani d . 1 . . O
C1 0.5294(4) 0.60039(15) 0.7317(2) 0.0535(8) Uani d . 1 . . C
H1A 0.6358 0.6095 0.7174 0.064 Uiso calc R 1 . . H
H1B 0.4778 0.6443 0.7433 0.064 Uiso calc R 1 . . H
H1C 0.4713 0.5764 0.6732 0.064 Uiso calc R 1 . . H
O2 0.37570(16) 0.47264(7) 0.93847(11) 0.0244(3) Uani d . 1 . . O
C2 0.2138(2) 0.45762(12) 0.94659(19) 0.0330(5) Uani d . 1 . . C
H2A 0.1797 0.4180 0.9028 0.040 Uiso calc R 1 . . H
H2B 0.1498 0.4981 0.9245 0.040 Uiso calc R 1 . . H
H2C 0.2023 0.4466 1.0179 0.040 Uiso calc R 1 . . H
O3 0.35780(18) 0.59838(8) 1.08700(12) 0.0312(3) Uani d . 1 . . O
C3 0.2205(4) 0.63500(17) 1.0980(2) 0.0549(8) Uani d . 1 . . C
H3A 0.1996 0.6321 1.1693 0.066 Uiso calc R 1 . . H
H3B 0.1332 0.6148 1.0529 0.066 Uiso calc R 1 . . H
H3C 0.2331 0.6837 1.0795 0.066 Uiso calc R 1 . . H
O4 0.2549(2) 0.63660(9) 0.86328(14) 0.0403(4) Uani d . 1 . . O
C4 0.2335(4) 0.71230(14) 0.8525(2) 0.0509(7) Uani d . 1 . . C
H4A 0.3244 0.7337 0.8262 0.061 Uiso calc R 1 . . H
H4B 0.2213 0.7335 0.9195 0.061 Uiso calc R 1 . . H
C5 0.0853(4) 0.72281(16) 0.7763(2) 0.0552(7) Uani d . 1 . . C
H5A -0.0090 0.7230 0.8115 0.066 Uiso calc R 1 . . H
H5B 0.0899 0.7665 0.7374 0.066 Uiso calc R 1 . . H
C6 0.0886(5) 0.65939(18) 0.7062(3) 0.0716(10) Uani d . 1 . . C
H6A 0.1615 0.6662 0.6550 0.086 Uiso calc R 1 . . H
H6B -0.0164 0.6487 0.6703 0.086 Uiso calc R 1 . . H
C7 0.1462(4) 0.60231(16) 0.7836(3) 0.0645(10) Uani d . 1 . . C
H7A 0.0578 0.5817 0.8137 0.077 Uiso calc R 1 . . H
H7B 0.1998 0.5652 0.7498 0.077 Uiso calc R 1 . . H
O5 0.57503(19) 0.68104(8) 0.97351(12) 0.0324(3) Uani d . 1 A . O
C8 0.7007(3) 0.70616(13) 0.9175(2) 0.0405(6) Uani d . 1 A . C
H8A 0.6590 0.7383 0.8619 0.049 Uiso calc R 1 . . H
H8B 0.7525 0.6669 0.8871 0.049 Uiso calc R 1 . . H
C9 0.8164(3) 0.74417(14) 0.9984(2) 0.0461(6) Uani d DU 1 . . C
H9A 0.9144 0.7175 1.0134 0.055 Uiso calc PR 0.343(18) A 1 H
H9B 0.8411 0.7908 0.9736 0.055 Uiso calc PR 0.343(18) A 1 H
H9C 0.8879 0.7113 1.0385 0.055 Uiso calc PR 0.657(18) A 2 H
H9D 0.8780 0.7793 0.9663 0.055 Uiso calc PR 0.657(18) A 2 H
C10A 0.7326(14) 0.7496(10) 1.0951(12) 0.061(4) Uani d PDU 0.343(18) A 1 C
H10A 0.7839 0.7196 1.1504 0.074 Uiso calc PR 0.343(18) A 1 H
H10B 0.7345 0.7980 1.1203 0.074 Uiso calc PR 0.343(18) A 1 H
C11 0.5707(4) 0.72675(15) 1.0635(2) 0.0513(7) Uani d DU 1 . . C
H11A 0.5022 0.7671 1.0451 0.062 Uiso calc PR 0.343(18) A 1 H
H11B 0.5307 0.7012 1.1199 0.062 Uiso calc PR 0.343(18) A 1 H
H11C 0.5827 0.6990 1.1273 0.062 Uiso calc PR 0.657(18) A 2 H
H11D 0.4698 0.7515 1.0582 0.062 Uiso calc PR 0.657(18) A 2 H
C10B 0.7035(7) 0.7782(4) 1.0652(5) 0.0423(14) Uani d PDU 0.657(18) A 2 C
H10C 0.7550 0.7856 1.1360 0.051 Uiso calc PR 0.657(18) A 2 H
H10D 0.6655 0.8233 1.0361 0.051 Uiso calc PR 0.657(18) A 2 H
O6 0.6659(2) 0.44822(10) 0.69411(12) 0.0414(4) Uani d . 1 . . O
C12 0.6437(4) 0.41772(17) 0.5911(2) 0.0548(8) Uani d . 1 . . C
H12A 0.5515 0.4382 0.5494 0.066 Uiso calc R 1 . . H
H12B 0.6286 0.3670 0.5950 0.066 Uiso calc R 1 . . H
C13 0.7937(4) 0.4345(2) 0.5436(2) 0.0631(9) Uani d . 1 . . C
H13A 0.8679 0.3952 0.5524 0.076 Uiso calc R 1 . . H
H13B 0.7695 0.4451 0.4696 0.076 Uiso calc R 1 . . H
C14 0.8604(3) 0.49822(18) 0.6035(2) 0.0529(7) Uani d . 1 . . C
H14A 0.9745 0.5018 0.6033 0.064 Uiso calc R 1 . . H
H14B 0.8102 0.5414 0.5753 0.064 Uiso calc R 1 . . H
C15 0.8201(3) 0.48328(18) 0.7103(2) 0.0507(7) Uani d . 1 . . C
H15A 0.8995 0.4528 0.7484 0.061 Uiso calc R 1 . . H
H15B 0.8140 0.5268 0.7494 0.061 Uiso calc R 1 . . H

loop_
_atom_site_aniso_label
_atom_site_aniso_U_11
_atom_site_aniso_U_22
_atom_site_aniso_U_33
_atom_site_aniso_U_12
_atom_site_aniso_U_13
_atom_site_aniso_U_23
Br1 0.04077(15) 0.05488(17) 0.03910(15) -0.00895(11) -0.00236(10) -0.01575(11)
Mg2 0.0241(3) 0.0245(3) 0.0232(3) -0.0010(3) 0.0055(3) -0.0003(3)
Mg1 0.0293(4) 0.0285(4) 0.0233(3) -0.0043(3) 0.0056(3) -0.0035(3)
O1 0.0415(9) 0.0308(8) 0.0261(7) -0.0059(7) 0.0078(6) -0.0027(6)
C1 0.079(2) 0.0448(15) 0.0410(14) -0.0151(14) 0.0244(14) -0.0071(12)
O2 0.0191(6) 0.0272(7) 0.0272(7) -0.0023(5) 0.0042(5) -0.0004(6)
C2 0.0221(10) 0.0366(12) 0.0411(12) -0.0022(8) 0.0068(9) 0.0032(10)
O3 0.0307(8) 0.0328(8) 0.0319(8) 0.0048(6) 0.0110(6) -0.0005(6)
C3 0.0526(17) 0.0576(18) 0.0602(18) 0.0153(14) 0.0290(14) 0.0126(14)
O4 0.0401(9) 0.0331(9) 0.0440(10) 0.0033(7) -0.0086(7) 0.0037(7)
C4 0.0568(17) 0.0350(13) 0.0583(17) 0.0077(12) -0.0022(13) 0.0038(12)
C5 0.0555(17) 0.0496(16) 0.0604(18) 0.0108(13) 0.0066(14) 0.0186(14)
C6 0.081(2) 0.060(2) 0.065(2) 0.0195(18) -0.0274(18) 0.0013(16)
C7 0.0593(19) 0.0451(16) 0.078(2) 0.0022(14) -0.0342(17) 0.0012(15)
O5 0.0356(8) 0.0275(8) 0.0353(8) -0.0071(6) 0.0089(7) -0.0057(6)
C8 0.0464(14) 0.0346(12) 0.0433(13) -0.0120(10) 0.0164(11) -0.0010(10)
C9 0.0368(13) 0.0406(14) 0.0605(17) -0.0067(11) 0.0050(12) -0.0034(12)
C10A 0.056(6) 0.048(8) 0.078(8) -0.008(5) -0.002(5) -0.031(6)
C11 0.0591(17) 0.0445(15) 0.0544(16) -0.0167(13) 0.0234(13) -0.0242(13)
C10B 0.042(3) 0.035(3) 0.049(3) -0.004(2) 0.003(2) -0.014(2)
O6 0.0408(9) 0.0602(11) 0.0256(8) -0.0126(8) 0.0134(7) -0.0101(8)
C12 0.0652(19) 0.0684(19) 0.0337(13) -0.0140(15) 0.0177(13) -0.0218(13)
C13 0.0607(19) 0.093(2) 0.0401(15) -0.0044(18) 0.0237(14) -0.0193(16)
C14 0.0448(15) 0.078(2) 0.0395(14) -0.0075(14) 0.0170(12) 0.0030(14)
C15 0.0384(14) 0.077(2) 0.0382(14) -0.0142(13) 0.0114(11) -0.0082(13)

loop_
_atom_type_symbol
_atom_type_description
_atom_type_scat_dispersion_real
_atom_type_scat_dispersion_imag
_atom_type_scat_source
C C 0.0033 0.0016 'International Tables Vol C Tables 4.2.6.8 and 6.1.1.4'
H H 0.0000 0.0000 'International Tables Vol C Tables 4.2.6.8 and 6.1.1.4'
Mg Mg 0.0486 0.0363 'International Tables Vol C Tables 4.2.6.8 and 6.1.1.4'
Br Br -0.2901 2.4595 'International Tables Vol C Tables 4.2.6.8 and 6.1.1.4'
O O 0.0106 0.0060 'International Tables Vol C Tables 4.2.6.8 and 6.1.1.4'

loop_
_geom_angle_atom_site_label_1
_geom_angle_atom_site_label_2
_geom_angle_atom_site_label_3
_geom_angle_site_symmetry_1
_geom_angle_site_symmetry_3
_geom_angle
O3 Mg2 O1 . . 175.86(8)
O3 Mg2 O2 . 3_667 82.04(6)
O1 Mg2 O2 . 3_667 101.47(7)
O3 Mg2 O2 . . 96.37(6)
O1 Mg2 O2 . . 82.26(6)
O2 Mg2 O2 3_667 . 78.98(6)
O3 Mg2 O5 . . 89.33(7)
O1 Mg2 O5 . . 92.59(6)
O2 Mg2 O5 3_667 . 93.89(6)
O2 Mg2 O5 . . 170.12(7)
O3 Mg2 O4 . . 90.05(7)
O1 Mg2 O4 . . 86.43(7)
O2 Mg2 O4 3_667 . 172.08(7)
O2 Mg2 O4 . . 101.74(6)
O5 Mg2 O4 . . 86.28(7)
O3 Mg2 Mg1 . . 139.64(5)
O1 Mg2 Mg1 . . 39.54(5)
O2 Mg2 Mg1 3_667 . 84.69(4)
O2 Mg2 Mg1 . . 43.56(4)
O5 Mg2 Mg1 . . 129.59(5)
O4 Mg2 Mg1 . . 101.31(5)
O3 Mg2 Mg1 . 3_667 38.84(5)
O1 Mg2 Mg1 . 3_667 144.38(6)
O2 Mg2 Mg1 3_667 3_667 43.44(4)
O2 Mg2 Mg1 . 3_667 84.17(4)
O5 Mg2 Mg1 . 3_667 95.39(5)
O4 Mg2 Mg1 . 3_667 128.66(6)
Mg1 Mg2 Mg1 . 3_667 115.60(3)
O3 Mg2 Mg2 . 3_667 89.03(5)
O1 Mg2 Mg2 . 3_667 92.31(5)
O2 Mg2 Mg2 3_667 3_667 39.77(4)
O2 Mg2 Mg2 . 3_667 39.21(4)
O5 Mg2 Mg2 . 3_667 133.30(6)
O4 Mg2 Mg2 . 3_667 140.39(6)
Mg1 Mg2 Mg2 . 3_667 57.87(2)
Mg1 Mg2 Mg2 3_667 3_667 57.74(2)
O3 Mg1 O1 3_667 . 114.70(8)
O3 Mg1 O2 3_667 . 82.97(6)
O1 Mg1 O2 . . 83.79(6)
O3 Mg1 O6 3_667 . 92.45(7)
O1 Mg1 O6 . . 90.36(7)
O2 Mg1 O6 . . 170.24(7)
O3 Mg1 Br1 3_667 . 125.35(6)
O1 Mg1 Br1 . . 119.77(6)
O2 Mg1 Br1 . . 98.37(5)
O6 Mg1 Br1 . . 91.31(5)
O3 Mg1 Mg2 3_667 . 96.03(5)
O1 Mg1 Mg2 . . 40.68(5)
O2 Mg1 Mg2 . . 43.98(4)
O6 Mg1 Mg2 . . 128.63(6)
Br1 Mg1 Mg2 . . 122.43(3)
O3 Mg1 Mg2 3_667 3_667 40.00(5)
O1 Mg1 Mg2 . 3_667 99.40(5)
O2 Mg1 Mg2 . 3_667 43.21(4)
O6 Mg1 Mg2 . 3_667 130.97(6)
Br1 Mg1 Mg2 . 3_667 122.72(3)
Mg2 Mg1 Mg2 . 3_667 64.40(3)
C1 O1 Mg1 . . 122.35(15)
C1 O1 Mg2 . . 129.74(16)
Mg1 O1 Mg2 . . 99.78(7)
O1 C1 H1A . . 109.5
O1 C1 H1B . . 109.5
H1A C1 H1B . . 109.5
O1 C1 H1C . . 109.5
H1A C1 H1C . . 109.5
H1B C1 H1C . . 109.5
C2 O2 Mg2 . 3_667 116.98(13)
C2 O2 Mg1 . . 128.63(13)
Mg2 O2 Mg1 3_667 . 93.36(6)
C2 O2 Mg2 . . 118.24(13)
Mg2 O2 Mg2 3_667 . 101.02(6)
Mg1 O2 Mg2 . . 92.46(6)
O2 C2 H2A . . 109.5
O2 C2 H2B . . 109.5
H2A C2 H2B . . 109.5
O2 C2 H2C . . 109.5
H2A C2 H2C . . 109.5
H2B C2 H2C . . 109.5
C3 O3 Mg1 . 3_667 130.15(16)
C3 O3 Mg2 . . 128.42(16)
Mg1 O3 Mg2 3_667 . 101.16(7)
O3 C3 H3A . . 109.5
O3 C3 H3B . . 109.5
H3A C3 H3B . . 109.5
O3 C3 H3C . . 109.5
H3A C3 H3C . . 109.5
H3B C3 H3C . . 109.5
C7 O4 C4 . . 108.4(2)
C7 O4 Mg2 . . 122.20(15)
C4 O4 Mg2 . . 127.90(16)
O4 C4 C5 . . 106.1(2)
O4 C4 H4A . . 110.5
C5 C4 H4A . . 110.5
O4 C4 H4B . . 110.5
C5 C4 H4B . . 110.5
H4A C4 H4B . . 108.7
C6 C5 C4 . . 102.0(2)
C6 C5 H5A . . 111.4
C4 C5 H5A . . 111.4
C6 C5 H5B . . 111.4
C4 C5 H5B . . 111.4
H5A C5 H5B . . 109.2
C5 C6 C7 . . 101.7(3)
C5 C6 H6A . . 111.4
C7 C6 H6A . . 111.4
C5 C6 H6B . . 111.4
C7 C6 H6B . . 111.4
H6A C6 H6B . . 109.3
O4 C7 C6 . . 105.8(2)
O4 C7 H7A . . 110.6
C6 C7 H7A . . 110.6
O4 C7 H7B . . 110.6
C6 C7 H7B . . 110.6
H7A C7 H7B . . 108.7
C8 O5 C11 . . 107.53(17)
C8 O5 Mg2 . . 127.45(13)
C11 O5 Mg2 . . 123.18(14)
O5 C8 C9 . . 105.4(2)
O5 C8 H8A . . 110.7
C9 C8 H8A . . 110.7
O5 C8 H8B . . 110.7
C9 C8 H8B . . 110.7
H8A C8 H8B . . 108.8
C10B C9 C8 . . 101.1(3)
C10A C9 C8 . . 105.5(4)
C10B C9 H9A . . 134.2
C10A C9 H9A . . 110.6
C8 C9 H9A . . 110.6
C10B C9 H9B . . 88.9
C10A C9 H9B . . 110.6
C8 C9 H9B . . 110.6
H9A C9 H9B . . 108.8
C10B C9 H9C . . 111.6
C10A C9 H9C . . 86.2
C8 C9 H9C . . 111.6
H9B C9 H9C . . 127.7
C10B C9 H9D . . 111.6
C10A C9 H9D . . 129.7
C8 C9 H9D . . 111.6
H9A C9 H9D . . 86.9
H9C C9 H9D . . 109.4
C11 C10A C9 . . 106.1(7)
C11 C10A H10A . . 110.5
C9 C10A H10A . . 110.5
C11 C10A H10B . . 110.5
C9 C10A H10B . . 110.5
H10A C10A H10B . . 108.7
C10A C11 O5 . . 106.3(5)
O5 C11 C10B . . 107.7(3)
C10A C11 H11A . . 110.5
O5 C11 H11A . . 110.5
C10B C11 H11A . . 85.3
C10A C11 H11B . . 110.5
O5 C11 H11B . . 110.5
C10B C11 H11B . . 130.8
H11A C11 H11B . . 108.7
C10A C11 H11C . . 86.1
O5 C11 H11C . . 110.2
C10B C11 H11C . . 110.2
H11A C11 H11C . . 128.9
C10A C11 H11D . . 132.2
O5 C11 H11D . . 110.2
C10B C11 H11D . . 110.2
H11B C11 H11D . . 84.5
H11C C11 H11D . . 108.5
C11 C10B C9 . . 104.4(3)
C11 C10B H10C . . 110.9
C9 C10B H10C . . 110.9
C11 C10B H10D . . 110.9
C9 C10B H10D . . 110.9
H10C C10B H10D . . 108.9
C12 O6 C15 . . 108.82(19)
C12 O6 Mg1 . . 130.13(16)
C15 O6 Mg1 . . 120.76(14)
O6 C12 C13 . . 105.8(2)
O6 C12 H12A . . 110.6
C13 C12 H12A . . 110.6
O6 C12 H12B . . 110.6
C13 C12 H12B . . 110.6
H12A C12 H12B . . 108.7
C14 C13 C12 . . 103.9(2)
C14 C13 H13A . . 111.0
C12 C13 H13A . . 111.0
C14 C13 H13B . . 111.0
C12 C13 H13B . . 111.0
H13A C13 H13B . . 109.0
C15 C14 C13 . . 101.9(2)
C15 C14 H14A . . 111.4
C13 C14 H14A . . 111.4
C15 C14 H14B . . 111.4
C13 C14 H14B . . 111.4
H14A C14 H14B . . 109.2
O6 C15 C14 . . 105.3(2)
O6 C15 H15A . . 110.7
C14 C15 H15A . . 110.7
O6 C15 H15B . . 110.7
C14 C15 H15B . . 110.7
H15A C15 H15B . . 108.8

loop_
_geom_bond_atom_site_label_1
_geom_bond_atom_site_label_2
_geom_bond_site_symmetry_2
_geom_bond_distance
_geom_bond_publ_flag
Br1 Mg1 . 2.5350(7) ?
Mg2 O3 . 1.9989(16) ?
Mg2 O1 . 2.0149(16) ?
Mg2 O2 3_667 2.0923(15) ?
Mg2 O2 . 2.1174(15) ?
Mg2 O5 . 2.1874(16) ?
Mg2 O4 . 2.2236(17) ?
Mg2 Mg1 . 3.0464(10) ?
Mg2 Mg1 3_667 3.0508(10) ?
Mg2 Mg2 3_667 3.2489(13) ?
Mg1 O3 3_667 1.9502(17) ?
Mg1 O1 . 1.9681(17) ?
Mg1 O2 . 2.1012(15) ?
Mg1 O6 . 2.1818(17) ?
Mg1 Mg2 3_667 3.0508(10) ?
O1 C1 . 1.365(3) ?
C1 H1A . 0.9600 ?
C1 H1B . 0.9600 ?
C1 H1C . 0.9600 ?
O2 C2 . 1.420(2) ?
O2 Mg2 3_667 2.0923(15) ?
C2 H2A . 0.9600 ?
C2 H2B . 0.9600 ?
C2 H2C . 0.9600 ?
O3 C3 . 1.378(3) ?
O3 Mg1 3_667 1.9502(17) ?
C3 H3A . 0.9600 ?
C3 H3B . 0.9600 ?
C3 H3C . 0.9600 ?
O4 C7 . 1.442(3) ?
O4 C4 . 1.447(3) ?
C4 C5 . 1.505(4) ?
C4 H4A . 0.9700 ?
C4 H4B . 0.9700 ?
C5 C6 . 1.503(5) ?
C5 H5A . 0.9700 ?
C5 H5B . 0.9700 ?
C6 C7 . 1.508(4) ?
C6 H6A . 0.9700 ?
C6 H6B . 0.9700 ?
C7 H7A . 0.9700 ?
C7 H7B . 0.9700 ?
O5 C8 . 1.444(3) ?
O5 C11 . 1.451(3) ?
C8 C9 . 1.517(4) ?
C8 H8A . 0.9700 ?
C8 H8B . 0.9700 ?
C9 C10B . 1.512(6) ?
C9 C10A . 1.516(12) ?
C9 H9A . 0.9700 ?
C9 H9B . 0.9700 ?
C9 H9C . 0.9700 ?
C9 H9D . 0.9700 ?
C10A C11 . 1.447(10) ?
C10A H10A . 0.9700 ?
C10A H10B . 0.9700 ?
C11 C10B . 1.487(6) ?
C11 H11A . 0.9700 ?
C11 H11B . 0.9700 ?
C11 H11C . 0.9700 ?
C11 H11D . 0.9700 ?
C10B H10C . 0.9700 ?
C10B H10D . 0.9700 ?
O6 C12 . 1.437(3) ?
O6 C15 . 1.457(3) ?
C12 C13 . 1.516(4) ?
C12 H12A . 0.9700 ?
C12 H12B . 0.9700 ?
C13 C14 . 1.502(5) ?
C13 H13A . 0.9700 ?
C13 H13B . 0.9700 ?
C14 C15 . 1.488(4) ?
C14 H14A . 0.9700 ?
C14 H14B . 0.9700 ?
C15 H15A . 0.9700 ?
C15 H15B . 0.9700 ?

loop_
_geom_torsion_atom_site_label_1
_geom_torsion_atom_site_label_2
_geom_torsion_atom_site_label_3
_geom_torsion_atom_site_label_4
_geom_torsion_site_symmetry_1
_geom_torsion_site_symmetry_4
_geom_torsion
O3 Mg2 Mg1 O3 . 3_667 -64.86(11)
O1 Mg2 Mg1 O3 . 3_667 121.45(9)
O2 Mg2 Mg1 O3 3_667 3_667 6.23(6)
O2 Mg2 Mg1 O3 . 3_667 -73.34(8)
O5 Mg2 Mg1 O3 . 3_667 96.90(8)
O4 Mg2 Mg1 O3 . 3_667 -168.55(7)
Mg1 Mg2 Mg1 O3 3_667 3_667 -25.21(5)
Mg2 Mg2 Mg1 O3 3_667 3_667 -25.21(5)
O3 Mg2 Mg1 O1 . . 173.68(12)
O2 Mg2 Mg1 O1 3_667 . -115.22(9)
O2 Mg2 Mg1 O1 . . 165.20(10)
O5 Mg2 Mg1 O1 . . -24.56(10)
O4 Mg2 Mg1 O1 . . 70.00(9)
Mg1 Mg2 Mg1 O1 3_667 . -146.66(9)
Mg2 Mg2 Mg1 O1 3_667 . -146.66(9)
O3 Mg2 Mg1 O2 . . 8.48(10)
O1 Mg2 Mg1 O2 . . -165.20(10)
O2 Mg2 Mg1 O2 3_667 . 79.57(7)
O5 Mg2 Mg1 O2 . . 170.24(9)
O4 Mg2 Mg1 O2 . . -95.21(8)
Mg1 Mg2 Mg1 O2 3_667 . 48.14(6)
Mg2 Mg2 Mg1 O2 3_667 . 48.14(6)
O3 Mg2 Mg1 O6 . . -162.87(10)
O1 Mg2 Mg1 O6 . . 23.44(10)
O2 Mg2 Mg1 O6 3_667 . -91.78(8)
O2 Mg2 Mg1 O6 . . -171.35(10)
O5 Mg2 Mg1 O6 . . -1.11(10)
O4 Mg2 Mg1 O6 . . 93.44(9)
Mg1 Mg2 Mg1 O6 3_667 . -123.22(8)
Mg2 Mg2 Mg1 O6 3_667 . -123.22(8)
O3 Mg2 Mg1 Br1 . . 74.28(9)
O1 Mg2 Mg1 Br1 . . -99.40(8)
O2 Mg2 Mg1 Br1 3_667 . 145.37(5)
O2 Mg2 Mg1 Br1 . . 65.80(6)
O5 Mg2 Mg1 Br1 . . -123.96(7)
O4 Mg2 Mg1 Br1 . . -29.40(6)
Mg1 Mg2 Mg1 Br1 3_667 . 113.94(4)
Mg2 Mg2 Mg1 Br1 3_667 . 113.94(4)
O3 Mg2 Mg1 Mg2 . 3_667 -39.65(8)
O1 Mg2 Mg1 Mg2 . 3_667 146.66(9)
O2 Mg2 Mg1 Mg2 3_667 3_667 31.44(4)
O2 Mg2 Mg1 Mg2 . 3_667 -48.14(6)
O5 Mg2 Mg1 Mg2 . 3_667 122.11(7)
O4 Mg2 Mg1 Mg2 . 3_667 -143.34(6)
Mg1 Mg2 Mg1 Mg2 3_667 3_667 0.0
O3 Mg1 O1 C1 3_667 . 139.7(2)
O2 Mg1 O1 C1 . . -141.0(2)
O6 Mg1 O1 C1 . . 46.8(2)
Br1 Mg1 O1 C1 . . -44.9(2)
Mg2 Mg1 O1 C1 . . -151.3(2)
Mg2 Mg1 O1 C1 3_667 . 178.5(2)
O3 Mg1 O1 Mg2 3_667 . -69.03(9)
O2 Mg1 O1 Mg2 . . 10.28(7)
O6 Mg1 O1 Mg2 . . -161.89(8)
Br1 Mg1 O1 Mg2 . . 106.39(6)
Mg2 Mg1 O1 Mg2 3_667 . -30.16(7)
O2 Mg2 O1 C1 3_667 . -145.1(2)
O2 Mg2 O1 C1 . . 137.9(2)
O5 Mg2 O1 C1 . . -50.5(2)
O4 Mg2 O1 C1 . . 35.6(2)
Mg1 Mg2 O1 C1 . . 148.2(3)
Mg1 Mg2 O1 C1 3_667 . -153.5(2)
Mg2 Mg2 O1 C1 3_667 . 175.9(2)
O2 Mg2 O1 Mg1 3_667 . 66.80(8)
O2 Mg2 O1 Mg1 . . -10.23(7)
O5 Mg2 O1 Mg1 . . 161.30(8)
O4 Mg2 O1 Mg1 . . -112.60(8)
Mg1 Mg2 O1 Mg1 3_667 . 58.32(12)
Mg2 Mg2 O1 Mg1 3_667 . 27.76(7)
O3 Mg1 O2 C2 3_667 . -123.89(17)
O1 Mg1 O2 C2 . . 120.21(17)
Br1 Mg1 O2 C2 . . 0.94(17)
Mg2 Mg1 O2 C2 . . 129.85(18)
Mg2 Mg1 O2 C2 3_667 . -128.95(18)
O3 Mg1 O2 Mg2 3_667 3_667 5.07(6)
O1 Mg1 O2 Mg2 . 3_667 -110.84(7)
Br1 Mg1 O2 Mg2 . 3_667 129.90(5)
Mg2 Mg1 O2 Mg2 . 3_667 -101.20(6)
O3 Mg1 O2 Mg2 3_667 . 106.27(7)
O1 Mg1 O2 Mg2 . . -9.64(7)
Br1 Mg1 O2 Mg2 . . -128.90(4)
Mg2 Mg1 O2 Mg2 3_667 . 101.20(6)
O3 Mg2 O2 C2 . . 48.42(15)
O1 Mg2 O2 C2 . . -127.65(15)
O2 Mg2 O2 C2 3_667 . 129.00(16)
O4 Mg2 O2 C2 . . -42.95(15)
Mg1 Mg2 O2 C2 . . -137.09(16)
Mg1 Mg2 O2 C2 3_667 . 85.37(14)
Mg2 Mg2 O2 C2 3_667 . 129.00(16)
O3 Mg2 O2 Mg2 . 3_667 -80.58(7)
O1 Mg2 O2 Mg2 . 3_667 103.35(7)
O2 Mg2 O2 Mg2 3_667 3_667 0.0
O4 Mg2 O2 Mg2 . 3_667 -171.96(7)
Mg1 Mg2 O2 Mg2 . 3_667 93.91(6)
Mg1 Mg2 O2 Mg2 3_667 3_667 -43.63(5)
O3 Mg2 O2 Mg1 . . -174.49(6)
O1 Mg2 O2 Mg1 . . 9.44(6)
O2 Mg2 O2 Mg1 3_667 . -93.91(6)
O4 Mg2 O2 Mg1 . . 94.14(7)
Mg1 Mg2 O2 Mg1 3_667 . -137.54(4)
Mg2 Mg2 O2 Mg1 3_667 . -93.91(7)
O2 Mg2 O3 C3 3_667 . -179.9(2)
O2 Mg2 O3 C3 . . -102.0(2)
O5 Mg2 O3 C3 . . 86.0(2)
O4 Mg2 O3 C3 . . -0.2(2)
Mg1 Mg2 O3 C3 . . -107.9(2)
Mg1 Mg2 O3 C3 3_667 . -174.5(3)
Mg2 Mg2 O3 C3 3_667 . -140.6(2)
O2 Mg2 O3 Mg1 3_667 3_667 -5.43(7)
O2 Mg2 O3 Mg1 . 3_667 72.45(8)
O5 Mg2 O3 Mg1 . 3_667 -99.46(8)
O4 Mg2 O3 Mg1 . 3_667 174.27(7)
Mg1 Mg2 O3 Mg1 . 3_667 66.58(11)
Mg2 Mg2 O3 Mg1 3_667 3_667 33.87(6)
O3 Mg2 O4 C7 . . -117.5(2)
O1 Mg2 O4 C7 . . 60.3(2)
O2 Mg2 O4 C7 . . -21.0(3)
O5 Mg2 O4 C7 . . 153.2(2)
Mg1 Mg2 O4 C7 . . 23.5(2)
Mg1 Mg2 O4 C7 3_667 . -112.9(2)
Mg2 Mg2 O4 C7 3_667 . -29.0(3)
O3 Mg2 O4 C4 . . 78.1(2)
O1 Mg2 O4 C4 . . -104.0(2)
O2 Mg2 O4 C4 . . 174.6(2)
O5 Mg2 O4 C4 . . -11.2(2)
Mg1 Mg2 O4 C4 . . -140.9(2)
Mg1 Mg2 O4 C4 3_667 . 82.7(2)
Mg2 Mg2 O4 C4 3_667 . 166.67(19)
C7 O4 C4 C5 . . 10.7(3)
Mg2 O4 C4 C5 . . 176.77(17)
O4 C4 C5 C6 . . -31.6(3)
C4 C5 C6 C7 . . 39.3(4)
C4 O4 C7 C6 . . 14.7(4)
Mg2 O4 C7 C6 . . -152.3(2)
C5 C6 C7 O4 . . -33.9(4)
O3 Mg2 O5 C8 . . 167.84(19)
O1 Mg2 O5 C8 . . -15.83(19)
O2 Mg2 O5 C8 3_667 . 85.86(19)
O4 Mg2 O5 C8 . . -102.07(19)
Mg1 Mg2 O5 C8 . . -0.5(2)
Mg1 Mg2 O5 C8 3_667 . 129.42(18)
Mg2 Mg2 O5 C8 3_667 . 79.8(2)
O3 Mg2 O5 C11 . . 5.2(2)
O1 Mg2 O5 C11 . . -178.4(2)
O2 Mg2 O5 C11 3_667 . -76.8(2)
O4 Mg2 O5 C11 . . 95.3(2)
Mg1 Mg2 O5 C11 . . -163.08(18)
Mg1 Mg2 O5 C11 3_667 . -33.2(2)
Mg2 Mg2 O5 C11 3_667 . -82.8(2)
C11 O5 C8 C9 . . 25.4(3)
Mg2 O5 C8 C9 . . -139.40(17)
O5 C8 C9 C10B . . -36.6(4)
O5 C8 C9 C10A . . -9.9(9)
C10B C9 C10A C11 . . 74.8(14)
C8 C9 C10A C11 . . -8.9(14)
C9 C10A C11 O5 . . 24.5(14)
C9 C10A C11 C10B . . -72.5(14)
C8 O5 C11 C10A . . -31.8(10)
Mg2 O5 C11 C10A . . 133.8(10)
C8 O5 C11 C10B . . -3.4(5)
Mg2 O5 C11 C10B . . 162.2(4)
C10A C11 C10B C9 . . 71.6(11)
O5 C11 C10B C9 . . -19.9(6)
C10A C9 C10B C11 . . -68.7(10)
C8 C9 C10B C11 . . 33.9(5)
O3 Mg1 O6 C12 3_667 . 119.9(2)
O1 Mg1 O6 C12 . . -125.4(2)
Br1 Mg1 O6 C12 . . -5.6(2)
Mg2 Mg1 O6 C12 . . -140.4(2)
Mg2 Mg1 O6 C12 3_667 . 131.8(2)
O3 Mg1 O6 C15 3_667 . -66.9(2)
O1 Mg1 O6 C15 . . 47.8(2)
Br1 Mg1 O6 C15 . . 167.6(2)
Mg2 Mg1 O6 C15 . . 32.8(2)
Mg2 Mg1 O6 C15 3_667 . -55.0(2)
C15 O6 C12 C13 . . 0.9(4)
Mg1 O6 C12 C13 . . 174.7(2)
O6 C12 C13 C14 . . -23.3(4)
C12 C13 C14 C15 . . 35.9(3)
C12 O6 C15 C14 . . 22.2(3)
Mg1 O6 C15 C14 . . -152.25(19)
C13 C14 C15 O6 . . -35.9(3)
